data_2016748
loop_
_publ_author_name
'Schmidt, Martin U.'
'Br\"uning, J\"urgen'
'Wirth, Daniela'
'Bolte, Michael'

_publ_section_title
;
 Two azo pigments based on \b-naphthol
;
_journal_coeditor_code DN3091
_journal_issue 9
_journal_name_full 'Acta Crystallographica Section C'
_journal_page_first o474
_journal_page_last o477
_journal_paper_doi 10.1107/S0108270108023421
_journal_volume 64
_journal_year 2008
_chemical_formula_iupac 'C18 H17 N3 O'
_chemical_formula_moiety 'C18 H17 N3 O'
_chemical_formula_sum 'C18 H17 N3 O'
_chemical_formula_weight 291.35
_chemical_name_systematic
;
1-[4-(dimethylamino)phenyldiazenyl]-2-naphthol
;
_space_group_IT_number 14
_symmetry_cell_setting monoclinic
_symmetry_space_group_name_Hall '-P 2yn'
_symmetry_space_group_name_H-M 'P 1 21/n 1'
_atom_sites_solution_hydrogens geom
_atom_sites_solution_primary direct
_atom_sites_solution_secondary difmap
_audit_creation_method SHELXL-97
_cell_angle_alpha 90.00
_cell_angle_beta 98.640(6)
_cell_angle_gamma 90.00
_cell_formula_units_Z 4
_cell_length_a 7.6443(6)
_cell_length_b 8.0127(6)
_cell_length_c 24.512(2)
_cell_measurement_reflns_used 12577
_cell_measurement_temperature 173(2)
_cell_measurement_theta_max 28.5
_cell_measurement_theta_min 3.2
_cell_volume 1484.4(2)
_computing_cell_refinement 'X-AREA (Stoe & Cie, 2001)'
_computing_data_collection 'X-AREA (Stoe & Cie, 2001)'
_computing_data_reduction 'X-RED (Stoe & Cie, 2001)'
_computing_molecular_graphics 'Mercury (Macrae <i>et al.</i>,  2006)'
_computing_publication_material 'SHELXL97 (Sheldrick, 2008) and publCIF (Westrip, 2008)'
_computing_structure_refinement 'SHELXL97 (Sheldrick, 2008)'
_computing_structure_solution 'SHELXS97 (Sheldrick, 2008)'
_diffrn_ambient_temperature 173(2)
_diffrn_measured_fraction_theta_full 0.997
_diffrn_measured_fraction_theta_max 0.994
_diffrn_measurement_device_type 'Stoe IPDSII two-circle'
_diffrn_measurement_method \w
_diffrn_radiation_monochromator graphite
_diffrn_radiation_source 'fine-focus sealed tube'
_diffrn_radiation_type MoK\a
_diffrn_radiation_wavelength 0.71073
_diffrn_reflns_av_R_equivalents 0.0823
_diffrn_reflns_av_sigmaI/netI 0.0436
_diffrn_reflns_limit_h_max 9
_diffrn_reflns_limit_h_min -10
_diffrn_reflns_limit_k_max 11
_diffrn_reflns_limit_k_min -11
_diffrn_reflns_limit_l_max 34
_diffrn_reflns_limit_l_min -33
_diffrn_reflns_number 25765
_diffrn_reflns_theta_full 25.00
_diffrn_reflns_theta_max 29.62
_diffrn_reflns_theta_min 3.58
_diffrn_standards_number 0
_exptl_absorpt_coefficient_mu 0.083
_exptl_absorpt_correction_type none
_exptl_crystal_colour black
_exptl_crystal_density_diffrn 1.304
_exptl_crystal_density_method 'not measured'
_exptl_crystal_description rod
_exptl_crystal_F_000 616
_exptl_crystal_size_max 0.32
_exptl_crystal_size_mid 0.14
_exptl_crystal_size_min 0.13
_refine_diff_density_max 0.279
_refine_diff_density_min -0.214
_refine_ls_extinction_method none
_refine_ls_goodness_of_fit_ref 1.015
_refine_ls_hydrogen_treatment mixed
_refine_ls_matrix_type full
_refine_ls_number_parameters 205
_refine_ls_number_reflns 4153
_refine_ls_number_restraints 0
_refine_ls_restrained_S_all 1.015
_refine_ls_R_factor_all 0.0936
_refine_ls_R_factor_gt 0.0579
_refine_ls_shift/su_max 0.000
_refine_ls_shift/su_mean 0.000
_refine_ls_structure_factor_coef Fsqd
_refine_ls_weighting_details 'calc w=1/[\s^2^(Fo^2^)+(0.0622P)^2^+0.2854P] where P=(Fo^2^+2Fc^2^)/3'
_refine_ls_weighting_scheme calc
_refine_ls_wR_factor_gt 0.1221
_refine_ls_wR_factor_ref 0.1379
_reflns_number_gt 2762
_reflns_number_total 4153
_reflns_threshold_expression I>2\s(I)
_cod_data_source_file dn3091.cif
_cod_data_source_block 1a
_cod_original_sg_symbol_H-M 'P 21/n'
_cod_database_code 2016748
_cod_database_fobs_code 2016748

loop_
_symmetry_equiv_pos_as_xyz
'x, y, z'
'-x+1/2, y+1/2, -z+1/2'
'-x, -y, -z'
'x-1/2, -y-1/2, z-1/2'

loop_
_atom_site_type_symbol
_atom_site_label
_atom_site_fract_x
_atom_site_fract_y
_atom_site_fract_z
_atom_site_U_iso_or_equiv
_atom_site_adp_type
_atom_site_calc_flag
_atom_site_refinement_flags
_atom_site_occupancy
O O1 0.03506(16) 0.50773(19) 0.56917(5) 0.0414(3) Uani d . 1
H H1 0.124(4) 0.448(4) 0.5507(12) 0.088(9) Uiso d . 1
N N1 0.41528(16) 0.44165(16) 0.59796(5) 0.0257(3) Uani d . 1
N N2 0.33170(16) 0.39380(16) 0.55129(5) 0.0269(3) Uani d . 1
N N3 0.68152(18) 0.03381(19) 0.40367(5) 0.0331(3) Uani d . 1
C C1 0.5859(2) 0.5583(2) 0.70036(7) 0.0328(3) Uani d . 1
H H1A 0.6513 0.4977 0.6769 0.039 Uiso calc R 1
C C2 0.6697(2) 0.6165(3) 0.75018(7) 0.0432(4) Uani d . 1
H H2 0.7919 0.5937 0.7611 0.052 Uiso calc R 1
C C3 0.5763(3) 0.7099(3) 0.78547(8) 0.0448(5) Uani d . 1
H H3 0.6356 0.7502 0.8198 0.054 Uiso calc R 1
C C4 0.4001(3) 0.7418(2) 0.76994(7) 0.0387(4) Uani d . 1
H H4 0.3383 0.8059 0.7935 0.046 Uiso calc R 1
C C5 0.3078(2) 0.6808(2) 0.71930(6) 0.0303(3) Uani d . 1
C C6 0.1234(2) 0.7097(2) 0.70287(7) 0.0358(4) Uani d . 1
H H6 0.0595 0.7718 0.7264 0.043 Uiso calc R 1
C C7 0.0371(2) 0.6501(2) 0.65415(7) 0.0370(4) Uani d . 1
H H7 -0.0864 0.6692 0.6447 0.044 Uiso calc R 1
C C8 0.1285(2) 0.5597(2) 0.61717(6) 0.0305(3) Uani d . 1
C C9 0.31105(19) 0.52865(18) 0.63135(6) 0.0255(3) Uani d . 1
C C10 0.4024(2) 0.58772(19) 0.68341(6) 0.0269(3) Uani d . 1
C C11 0.43021(19) 0.30679(18) 0.51625(6) 0.0252(3) Uani d . 1
C C12 0.6134(2) 0.27770(19) 0.52718(6) 0.0273(3) Uani d . 1
H H12 0.6806 0.3190 0.5602 0.033 Uiso calc R 1
C C13 0.6956(2) 0.1888(2) 0.48986(6) 0.0296(3) Uani d . 1
H H13 0.8196 0.1703 0.4976 0.036 Uiso calc R 1
C C14 0.5992(2) 0.12433(19) 0.44025(6) 0.0274(3) Uani d . 1
C C15 0.4157(2) 0.1594(2) 0.42935(6) 0.0290(3) Uani d . 1
H H15 0.3478 0.1209 0.3961 0.035 Uiso calc R 1
C C16 0.33468(19) 0.2492(2) 0.46669(6) 0.0289(3) Uani d . 1
H H16 0.2116 0.2723 0.4585 0.035 Uiso calc R 1
C C17 0.8651(2) -0.0188(2) 0.41808(7) 0.0376(4) Uani d . 1
H H17A 0.9414 0.0797 0.4243 0.056 Uiso calc R 1
H H17B 0.8996 -0.0853 0.3879 0.056 Uiso calc R 1
H H17C 0.8776 -0.0863 0.4518 0.056 Uiso calc R 1
C C18 0.5782(2) -0.0343(2) 0.35379(7) 0.0372(4) Uani d . 1
H H18A 0.4968 -0.1195 0.3639 0.056 Uiso calc R 1
H H18B 0.6580 -0.0847 0.3307 0.056 Uiso calc R 1
H H18C 0.5103 0.0554 0.3333 0.056 Uiso calc R 1

loop_
_atom_site_aniso_label
_atom_site_aniso_U_11
_atom_site_aniso_U_22
_atom_site_aniso_U_33
_atom_site_aniso_U_12
_atom_site_aniso_U_13
_atom_site_aniso_U_23
O1 0.0268(6) 0.0592(9) 0.0372(6) 0.0114(6) 0.0019(5) -0.0009(6)
N1 0.0266(6) 0.0241(6) 0.0277(6) 0.0029(5) 0.0078(5) 0.0028(5)
N2 0.0270(6) 0.0255(6) 0.0289(6) 0.0028(5) 0.0059(5) 0.0028(5)
N3 0.0321(7) 0.0366(8) 0.0309(7) 0.0068(6) 0.0054(5) -0.0049(6)
C1 0.0280(7) 0.0393(9) 0.0323(8) 0.0001(7) 0.0088(6) -0.0014(7)
C2 0.0323(8) 0.0588(12) 0.0381(9) -0.0076(8) 0.0042(7) -0.0051(8)
C3 0.0471(10) 0.0547(12) 0.0340(9) -0.0162(9) 0.0108(7) -0.0096(8)
C4 0.0501(10) 0.0347(9) 0.0360(8) -0.0079(8) 0.0216(7) -0.0059(7)
C5 0.0366(8) 0.0262(8) 0.0314(7) -0.0008(6) 0.0158(6) 0.0018(6)
C6 0.0384(9) 0.0340(9) 0.0397(9) 0.0090(7) 0.0206(7) 0.0047(7)
C7 0.0294(8) 0.0444(10) 0.0398(9) 0.0115(7) 0.0140(7) 0.0091(7)
C8 0.0268(7) 0.0332(8) 0.0326(8) 0.0067(6) 0.0083(6) 0.0064(6)
C9 0.0255(7) 0.0232(7) 0.0293(7) 0.0022(6) 0.0092(5) 0.0043(6)
C10 0.0292(7) 0.0242(7) 0.0293(7) -0.0005(6) 0.0112(6) 0.0033(6)
C11 0.0260(7) 0.0226(7) 0.0276(7) 0.0035(5) 0.0061(5) 0.0028(5)
C12 0.0263(7) 0.0282(8) 0.0267(7) 0.0028(6) 0.0012(5) 0.0008(6)
C13 0.0251(7) 0.0315(8) 0.0320(7) 0.0052(6) 0.0036(6) 0.0010(6)
C14 0.0309(7) 0.0242(7) 0.0278(7) 0.0028(6) 0.0071(6) 0.0030(5)
C15 0.0280(7) 0.0310(8) 0.0271(7) 0.0016(6) 0.0008(6) 0.0001(6)
C16 0.0232(7) 0.0309(8) 0.0322(8) 0.0030(6) 0.0031(6) 0.0022(6)
C17 0.0337(8) 0.0377(9) 0.0434(9) 0.0076(7) 0.0122(7) -0.0029(7)
C18 0.0461(9) 0.0357(9) 0.0301(8) 0.0033(8) 0.0062(7) -0.0054(7)

loop_
_atom_type_symbol
_atom_type_description
_atom_type_scat_dispersion_real
_atom_type_scat_dispersion_imag
_atom_type_scat_source
C C 0.0033 0.0016 'International Tables Vol C Tables 4.2.6.8 and 6.1.1.4'
H H 0.0000 0.0000 'International Tables Vol C Tables 4.2.6.8 and 6.1.1.4'
N N 0.0061 0.0033 'International Tables Vol C Tables 4.2.6.8 and 6.1.1.4'
O O 0.0106 0.0060 'International Tables Vol C Tables 4.2.6.8 and 6.1.1.4'

loop_
_geom_angle_atom_site_label_1
_geom_angle_atom_site_label_2
_geom_angle_atom_site_label_3
_geom_angle
C8 O1 H1 103.8(17)
N2 N1 C9 114.62(12)
N1 N2 C11 116.84(12)
C14 N3 C17 120.82(13)
C14 N3 C18 120.02(13)
C17 N3 C18 118.39(13)
C2 C1 C10 120.82(15)
C2 C1 H1A 119.6
C10 C1 H1A 119.6
C1 C2 C3 120.79(17)
C1 C2 H2 119.6
C3 C2 H2 119.6
C4 C3 C2 119.66(17)
C4 C3 H3 120.2
C2 C3 H3 120.2
C3 C4 C5 121.23(15)
C3 C4 H4 119.4
C5 C4 H4 119.4
C4 C5 C6 122.11(15)
C4 C5 C10 119.14(15)
C6 C5 C10 118.75(15)
C7 C6 C5 121.29(14)
C7 C6 H6 119.4
C5 C6 H6 119.4
C6 C7 C8 121.17(15)
C6 C7 H7 119.4
C8 C7 H7 119.4
O1 C8 C9 122.46(14)
O1 C8 C7 117.82(14)
C9 C8 C7 119.72(15)
C8 C9 N1 124.71(14)
C8 C9 C10 119.44(13)
N1 C9 C10 115.85(13)
C1 C10 C5 118.33(14)
C1 C10 C9 122.06(13)
C5 C10 C9 119.61(14)
C16 C11 C12 119.11(13)
C16 C11 N2 115.83(13)
C12 C11 N2 125.05(13)
C13 C12 C11 119.89(14)
C13 C12 H12 120.1
C11 C12 H12 120.1
C12 C13 C14 121.63(14)
C12 C13 H13 119.2
C14 C13 H13 119.2
N3 C14 C15 121.22(14)
N3 C14 C13 121.32(14)
C15 C14 C13 117.45(14)
C16 C15 C14 120.55(14)
C16 C15 H15 119.7
C14 C15 H15 119.7
C15 C16 C11 121.30(14)
C15 C16 H16 119.3
C11 C16 H16 119.3
N3 C17 H17A 109.5
N3 C17 H17B 109.5
H17A C17 H17B 109.5
N3 C17 H17C 109.5
H17A C17 H17C 109.5
H17B C17 H17C 109.5
N3 C18 H18A 109.5
N3 C18 H18B 109.5
H18A C18 H18B 109.5
N3 C18 H18C 109.5
H18A C18 H18C 109.5
H18B C18 H18C 109.5

loop_
_geom_bond_atom_site_label_1
_geom_bond_atom_site_label_2
_geom_bond_distance
O1 C8 1.347(2)
O1 H1 1.00(3)
N1 N2 1.2823(18)
N1 C9 1.4095(18)
N2 C11 1.4091(18)
N3 C14 1.3766(19)
N3 C17 1.457(2)
N3 C18 1.458(2)
C1 C2 1.373(2)
C1 C10 1.421(2)
C1 H1A 0.9500
C2 C3 1.416(3)
C2 H2 0.9500
C3 C4 1.367(3)
C3 H3 0.9500
C4 C5 1.419(2)
C4 H4 0.9500
C5 C6 1.426(2)
C5 C10 1.430(2)
C6 C7 1.361(3)
C6 H6 0.9500
C7 C8 1.423(2)
C7 H7 0.9500
C8 C9 1.409(2)
C9 C10 1.439(2)
C11 C16 1.398(2)
C11 C12 1.405(2)
C12 C13 1.383(2)
C12 H12 0.9500
C13 C14 1.421(2)
C13 H13 0.9500
C14 C15 1.416(2)
C15 C16 1.382(2)
C15 H15 0.9500
C16 H16 0.9500
C17 H17A 0.9800
C17 H17B 0.9800
C17 H17C 0.9800
C18 H18A 0.9800
C18 H18B 0.9800
C18 H18C 0.9800

loop_
_geom_hbond_atom_site_label_D
_geom_hbond_atom_site_label_H
_geom_hbond_atom_site_label_A
_geom_hbond_distance_DH
_geom_hbond_distance_HA
_geom_hbond_distance_DA
_geom_hbond_angle_DHA
O1 H1 N2 1.00(3) 1.64(3) 2.5429(17) 148(3)

loop_
_geom_torsion_atom_site_label_1
_geom_torsion_atom_site_label_2
_geom_torsion_atom_site_label_3
_geom_torsion_atom_site_label_4
_geom_torsion
C9 N1 N2 C11 179.75(12)
C10 C1 C2 C3 -1.2(3)
C1 C2 C3 C4 0.4(3)
C2 C3 C4 C5 1.0(3)
C3 C4 C5 C6 178.69(17)
C3 C4 C5 C10 -1.5(3)
C4 C5 C6 C7 -179.95(16)
C10 C5 C6 C7 0.3(2)
C5 C6 C7 C8 -1.4(3)
C6 C7 C8 O1 -178.57(16)
C6 C7 C8 C9 1.0(3)
O1 C8 C9 N1 -0.1(2)
C7 C8 C9 N1 -179.59(15)
O1 C8 C9 C10 -179.92(15)
C7 C8 C9 C10 0.6(2)
N2 N1 C9 C8 1.7(2)
N2 N1 C9 C10 -178.44(13)
C2 C1 C10 C5 0.6(2)
C2 C1 C10 C9 179.84(16)
C4 C5 C10 C1 0.7(2)
C6 C5 C10 C1 -179.48(15)
C4 C5 C10 C9 -178.54(15)
C6 C5 C10 C9 1.3(2)
C8 C9 C10 C1 179.12(14)
N1 C9 C10 C1 -0.7(2)
C8 C9 C10 C5 -1.7(2)
N1 C9 C10 C5 178.48(13)
N1 N2 C11 C16 177.19(13)
N1 N2 C11 C12 -4.0(2)
C16 C11 C12 C13 -1.9(2)
N2 C11 C12 C13 179.27(14)
C11 C12 C13 C14 -0.3(2)
C17 N3 C14 C15 -172.56(15)
C18 N3 C14 C15 -2.8(2)
C17 N3 C14 C13 8.6(2)
C18 N3 C14 C13 178.43(15)
C12 C13 C14 N3 -179.03(15)
C12 C13 C14 C15 2.1(2)
N3 C14 C15 C16 179.44(15)
C13 C14 C15 C16 -1.7(2)
C14 C15 C16 C11 -0.5(2)
C12 C11 C16 C15 2.3(2)
N2 C11 C16 C15 -178.74(14)

loop_
_cod_related_entry_id
_cod_related_entry_database
_cod_related_entry_code
1 ChemSpider 17726977
